data_1530519
loop_
_publ_author_name
'Onodera, A.'
'Shiozaki, Y.'

_publ_section_title
;
 X-ray study of crystal structures and phase transition in ferroelectric
 ammonium fluoberyllate (N H4)2 Be F4
;
_journal_name_full 'Journal of the Physical Society of Japan'
_journal_page_first 157
_journal_page_last 166
_journal_volume 46
_journal_year 1979
_chemical_formula_sum 'Be F4 H8 N2'
_chemical_name_systematic '(N H4)2 (Be F4)'
_space_group_IT_number 33
_symmetry_space_group_name_Hall 'P -2ac -2n'
_symmetry_space_group_name_H-M 'P n 21 a'
_cell_angle_alpha 90
_cell_angle_beta 90
_cell_angle_gamma 90
_cell_formula_units_Z 8
_cell_length_a 15.1048
_cell_length_b 10.4821
_cell_length_c 5.9101
_cell_volume 935.746
_citation_journal_id_ASTM JUPSAU
_cod_data_source_file Onodera_JUPSAU_1979_421.cif
_cod_data_source_block H8Be1F4N2
_cod_original_cell_volume 935.7462
_cod_original_sg_symbol_Hall 'P 2c -2n (-x,z,y)'
_cod_original_formula_sum 'H8 Be1 F4 N2'
_cod_database_code 1530519

loop_
_symmetry_equiv_pos_as_xyz
x,y,z
-x,y+1/2,-z
-x+1/2,y+1/2,z+1/2
x+1/2,y,-z+1/2

loop_
_atom_site_label
_atom_site_type_symbol
_atom_site_fract_x
_atom_site_fract_y
_atom_site_fract_z
_atom_site_occupancy
_atom_site_U_iso_or_equiv
H15 H+1 0.802 0.682 0.167 1 0.0
H16 H+1 0.834 0.68 0.382 1 0.0
H3 H+1 0.471 0.072 0.101 1 0.0
H2 H+1 0.422 0.161 0.303 1 0.0
F6 F-1 0.7566 0.9345 0.2198 1 0.0
H14 H+1 0.9 0.637 0.189 1 0.0
F2 F-1 0.5076 0.5649 0.2954 1 0.0
F8 F-1 0.7926 0.1466 0.0467 1 0.0
F1 F-1 0.4029 0.3778 0.2264 1 0.0
Be1 Be+2 0.5039 0.4182 0.258 1 0.0
H1 H+1 0.528 0.119 0.287 1 0.0
F5 F-1 0.6545 0.1271 0.2836 1 0.0
F3 F-1 0.5493 0.3841 0.0351 1 0.0
H11 H+1 0.713 0.421 0.107 1 0.0
H13 H+1 0.856 0.776 0.25 1 0.0
F4 F-1 0.5382 0.3503 0.4648 1 0.0
H12 H+1 0.702 0.468 0.332 1 0.0
N3 N-3 0.7176 0.3968 0.2528 1 0.0
F7 F-1 0.8028 0.1153 0.4771 1 0.0
N2 N-3 0.6044 0.802 0.2584 1 0.0
H8 H+1 0.587 0.829 0.383 1 0.0
H6 H+1 0.661 0.848 0.194 1 0.0
Be2 Be+2 0.7488 0.0813 0.257 1 0.0
H7 H+1 0.553 0.818 0.137 1 0.0
H10 H+1 0.674 0.328 0.264 1 0.0
H5 H+1 0.617 0.722 0.241 1 0.0
H4 H+1 0.461 0.031 0.369 1 0.0
N1 N-3 0.4712 0.0999 0.2658 1 0.0
N4 N-3 0.8505 0.6979 0.2391 1 0.0
H9 H+1 0.781 0.382 0.273 1 0.0
